data_7008631
loop_
_publ_author_name
'Weyherm\"uller, Thomas'
'Wagner, Rita'
'Khanra, Sumit'
'Chaudhuri, Phalguni'

_publ_section_title
;
 A magnetostructural study of linear NiII MnIII NiII, NiII CrIII NiII
 and triangular Ni(II)3 species containing
 (pyridine-2-aldoximato)nickel(II) unit as a building block.
;
_journal_issue 15
_journal_name_full 'Dalton transactions (Cambridge, England : 2003)'
_journal_page_first 2539
_journal_page_last 2546
_journal_paper_doi 10.1039/b505302a
_journal_year 2005
_chemical_formula_moiety '[C36 H30 Cr N12 Ni2 O6]+, (Cl O4)-'
_chemical_formula_sum 'C36 H30 Cl Cr N12 Ni2 O10'
_chemical_formula_weight 995.59
_chemical_name_systematic
;
?
;
_space_group_IT_number 148
_symmetry_cell_setting trigonal
_symmetry_space_group_name_Hall '-R 3'
_symmetry_space_group_name_H-M 'R -3 :H'
_atom_sites_solution_hydrogens geom
_atom_sites_solution_primary direct
_atom_sites_solution_secondary difmap
_audit_creation_method SHELXL-97
_cell_angle_alpha 90.00
_cell_angle_beta 90.00
_cell_angle_gamma 120.00
_cell_formula_units_Z 3
_cell_length_a 13.6398(3)
_cell_length_b 13.6398(3)
_cell_length_c 21.5949(5)
_cell_measurement_temperature 100(2)
_cell_volume 3479.35(13)
_computing_cell_refinement 'Nonius Collect Software'
_computing_data_collection 'Nonius Collect Software'
_computing_data_reduction 'Nonius Collect Software'
_computing_structure_refinement 'SHELXL-97 (Sheldrick, 1997)'
_computing_structure_solution 'SHELXS-97 (Sheldrick, 1990)'
_diffrn_ambient_temperature 100(2)
_diffrn_measured_fraction_theta_full 0.331
_diffrn_measured_fraction_theta_max 0.331
_diffrn_measurement_device_type 'Nonius Kappa-CCD'
_diffrn_measurement_method '959 images at 1.0 deg. in \w, 20 sec./frame'
_diffrn_radiation_monochromator graphite
_diffrn_radiation_source 'rotating anode'
_diffrn_radiation_type MoK\a
_diffrn_radiation_wavelength 0.71073
_diffrn_reflns_av_R_equivalents 0.0306
_diffrn_reflns_av_sigmaI/netI 0.0159
_diffrn_reflns_limit_h_max 19
_diffrn_reflns_limit_h_min -19
_diffrn_reflns_limit_k_max 19
_diffrn_reflns_limit_k_min -19
_diffrn_reflns_limit_l_max 31
_diffrn_reflns_limit_l_min -31
_diffrn_reflns_number 29998
_diffrn_reflns_theta_full 31.04
_diffrn_reflns_theta_max 31.04
_diffrn_reflns_theta_min 4.12
_exptl_absorpt_coefficient_mu 1.155
_exptl_absorpt_correction_T_max 0.9172
_exptl_absorpt_correction_T_min 0.8654
_exptl_absorpt_correction_type gaussian
_exptl_crystal_colour red
_exptl_crystal_density_diffrn 1.425
_exptl_crystal_density_method 'not measured'
_exptl_crystal_description 'hexagonal prism'
_exptl_crystal_F_000 1521
_exptl_crystal_size_max 0.10
_exptl_crystal_size_mid 0.10
_exptl_crystal_size_min 0.10
_refine_diff_density_max 1.397
_refine_diff_density_min -0.350
_refine_diff_density_rms 0.092
_refine_ls_extinction_method none
_refine_ls_goodness_of_fit_ref 1.110
_refine_ls_hydrogen_treatment mixed
_refine_ls_matrix_type full
_refine_ls_number_parameters 132
_refine_ls_number_reflns 2467
_refine_ls_number_restraints 19
_refine_ls_restrained_S_all 1.109
_refine_ls_R_factor_all 0.0383
_refine_ls_R_factor_gt 0.0349
_refine_ls_shift/su_max 0.008
_refine_ls_shift/su_mean 0.000
_refine_ls_structure_factor_coef Fsqd
_refine_ls_weighting_details 'w=1/[\s^2^(Fo^2^)+(0.0637P)^2^+7.1441P] where P=(Fo^2^+2Fc^2^)/3'
_refine_ls_weighting_scheme calc
_refine_ls_wR_factor_gt 0.1088
_refine_ls_wR_factor_ref 0.1118
_reflns_number_gt 2246
_reflns_number_total 2467
_reflns_threshold_expression >2sigma(I)
_cod_data_source_file b505302a.txt
_cod_data_source_block 2
_cod_depositor_comments
;
The following automatic conversions were performed:
'_symmetry_cell_setting' value 'Trigonal' changed to 'trigonal' according
to '/home/saulius/struct/CIF-dictionaries/cif_core.dic' dictionary named
'cif_core.dic' version 2.4.1 from
2010-06-29.

'_exptl_absorpt_correction_type' value 'Gaussian' changed to
'gaussian' according to
'/home/saulius/struct/CIF-dictionaries/cif_core.dic' dictionary named
'cif_core.dic' version 2.4.1 from 2010-06-29.

Automatic conversion script
Id: cif_fix_enum 1527 2010-12-29 10:47:43Z saulius 

The following automatic conversions were performed:

'_refine_ls_weighting_scheme' value 'calc
w=1/[\s^2^(Fo^2^)+(0.0637P)^2^+7.1441P] where P=(Fo^2^+2Fc^2^)/3' was
changed to 'calc'. New tag '_refine_ls_weighting_details' was
created. The value of the new tag was set to
'w=1/[\s^2^(Fo^2^)+(0.0637P)^2^+7.1441P] where P=(Fo^2^+2Fc^2^)/3'.

Automatic conversion script
Id: cif_fix_values 3143 2015-03-26 13:38:13Z robertas 
;
_cod_original_sg_symbol_H-M R-3
_cod_database_code 7008631

loop_
_symmetry_equiv_pos_as_xyz
'x, y, z'
'-y, x-y, z'
'-x+y, -x, z'
'x+2/3, y+1/3, z+1/3'
'-y+2/3, x-y+1/3, z+1/3'
'-x+y+2/3, -x+1/3, z+1/3'
'x+1/3, y+2/3, z+2/3'
'-y+1/3, x-y+2/3, z+2/3'
'-x+y+1/3, -x+2/3, z+2/3'
'-x, -y, -z'
'y, -x+y, -z'
'x-y, x, -z'
'-x+2/3, -y+1/3, -z+1/3'
'y+2/3, -x+y+1/3, -z+1/3'
'x-y+2/3, x+1/3, -z+1/3'
'-x+1/3, -y+2/3, -z+2/3'
'y+1/3, -x+y+2/3, -z+2/3'
'x-y+1/3, x+2/3, -z+2/3'

loop_
_atom_site_label
_atom_site_type_symbol
_atom_site_fract_x
_atom_site_fract_y
_atom_site_fract_z
_atom_site_U_iso_or_equiv
_atom_site_adp_type
_atom_site_occupancy
_atom_site_calc_flag
_atom_site_refinement_flags
_atom_site_disorder_assembly
_atom_site_disorder_group
Cr1 Cr 0.0000 0.0000 0.0000 0.01514(13) Uani 1 d S . .
Ni1 Ni 0.0000 0.0000 0.164490(14) 0.01630(11) Uani 1 d S . .
N1 N 0.14801(12) 0.06154(12) 0.21845(6) 0.0202(3) Uani 1 d . . .
C2 C 0.17084(15) 0.11131(16) 0.27430(8) 0.0259(3) Uani 1 d . . .
H2 H 0.1201 0.1329 0.2912 0.031 Uiso 1 calc R . .
C3 C 0.26622(16) 0.13252(17) 0.30844(8) 0.0301(4) Uani 1 d . . .
H3 H 0.2799 0.1676 0.3479 0.036 Uiso 1 calc R . .
C4 C 0.34049(16) 0.10183(17) 0.28402(9) 0.0302(4) Uani 1 d . . .
H4 H 0.4061 0.1156 0.3065 0.036 Uiso 1 calc R . .
C5 C 0.31804(15) 0.05048(17) 0.22611(8) 0.0277(3) Uani 1 d . . .
H5 H 0.3679 0.0286 0.2084 0.033 Uiso 1 calc R . .
C6 C 0.22096(13) 0.03177(14) 0.19459(7) 0.0209(3) Uani 1 d . . .
C7 C 0.19489(14) -0.01610(15) 0.13203(7) 0.0214(3) Uani 1 d . . .
H7 H 0.2433 -0.0356 0.1103 0.026 Uiso 1 calc R . .
N8 N 0.10222(11) -0.02995(11) 0.10845(6) 0.0174(2) Uani 1 d . . .
O9 O 0.07974(10) -0.06274(10) 0.04919(5) 0.0195(2) Uani 1 d . . .
Cl10 Cl 0.8464(5) 0.4584(4) -0.1241(2) 0.0598(11) Uani 0.17 d PD . .
O11 O 0.7820(12) 0.5137(13) -0.1324(8) 0.42(7) Uani 0.17 d PD . .
O12 O 0.9531(8) 0.5355(9) -0.0995(6) 0.095(6) Uani 0.17 d PD . .
O13 O 0.7869(12) 0.3660(9) -0.0831(5) 0.113(8) Uani 0.17 d PD . .
O14 O 0.8588(13) 0.4183(11) -0.1826(4) 0.095(7) Uani 0.17 d PD . .

loop_
_atom_site_aniso_label
_atom_site_aniso_U_11
_atom_site_aniso_U_22
_atom_site_aniso_U_33
_atom_site_aniso_U_23
_atom_site_aniso_U_13
_atom_site_aniso_U_12
Cr1 0.01822(18) 0.01822(18) 0.0090(2) 0.000 0.000 0.00911(9)
Ni1 0.01924(13) 0.01924(13) 0.01042(16) 0.000 0.000 0.00962(7)
N1 0.0215(6) 0.0226(6) 0.0144(5) -0.0005(4) -0.0019(4) 0.0093(5)
C2 0.0278(8) 0.0301(8) 0.0188(7) -0.0053(6) -0.0044(6) 0.0138(7)
C3 0.0298(9) 0.0326(9) 0.0215(7) -0.0065(6) -0.0095(6) 0.0108(7)
C4 0.0240(8) 0.0352(9) 0.0242(8) -0.0002(7) -0.0084(6) 0.0095(7)
C5 0.0223(7) 0.0377(9) 0.0223(7) 0.0011(6) -0.0034(6) 0.0143(7)
C6 0.0209(7) 0.0249(7) 0.0153(6) 0.0021(5) -0.0017(5) 0.0103(6)
C7 0.0223(7) 0.0291(8) 0.0156(6) 0.0005(5) -0.0007(5) 0.0148(6)
N8 0.0219(6) 0.0200(6) 0.0110(5) 0.0006(4) -0.0004(4) 0.0108(5)
O9 0.0259(5) 0.0258(5) 0.0104(4) -0.0010(4) -0.0014(4) 0.0157(5)
Cl10 0.080(3) 0.062(3) 0.054(2) -0.0039(19) 0.001(2) 0.048(2)
O11 0.81(15) 0.046(14) 0.085(18) -0.001(14) 0.02(5) -0.04(3)
O12 0.149(18) 0.095(13) 0.095(12) -0.013(10) -0.029(12) 0.101(14)
O13 0.17(2) 0.072(11) 0.069(10) 0.007(9) -0.045(12) 0.039(12)
O14 0.090(14) 0.111(14) 0.120(16) 0.058(12) 0.050(12) 0.078(13)

loop_
_atom_type_symbol
_atom_type_description
_atom_type_scat_dispersion_real
_atom_type_scat_dispersion_imag
_atom_type_scat_source
C C 0.0033 0.0016 'International Tables Vol C Tables 4.2.6.8 and 6.1.1.4'
H H 0.0000 0.0000 'International Tables Vol C Tables 4.2.6.8 and 6.1.1.4'
N N 0.0061 0.0033 'International Tables Vol C Tables 4.2.6.8 and 6.1.1.4'
O O 0.0106 0.0060 'International Tables Vol C Tables 4.2.6.8 and 6.1.1.4'
Cl Cl 0.1484 0.1585 'International Tables Vol C Tables 4.2.6.8 and 6.1.1.4'
Cr Cr 0.3209 0.6236 'International Tables Vol C Tables 4.2.6.8 and 6.1.1.4'
Ni Ni 0.3393 1.1124 'International Tables Vol C Tables 4.2.6.8 and 6.1.1.4'

loop_
_geom_angle_atom_site_label_1
_geom_angle_atom_site_label_2
_geom_angle_atom_site_label_3
_geom_angle
_geom_angle_site_symmetry_1
_geom_angle_site_symmetry_3
_geom_angle_publ_flag
O9 Cr1 O9 85.75(4) 2 10 ?
O9 Cr1 O9 94.25(4) 2 3 ?
O9 Cr1 O9 85.75(4) 10 3 ?
O9 Cr1 O9 85.75(4) 2 12 ?
O9 Cr1 O9 94.25(4) 10 12 ?
O9 Cr1 O9 180.0 3 12 ?
O9 Cr1 O9 180.0 2 11 ?
O9 Cr1 O9 94.25(4) 10 11 ?
O9 Cr1 O9 85.75(4) 3 11 ?
O9 Cr1 O9 94.25(4) 12 11 ?
O9 Cr1 O9 94.25(4) 2 . ?
O9 Cr1 O9 180.0 10 . ?
O9 Cr1 O9 94.25(4) 3 . ?
O9 Cr1 O9 85.75(4) 12 . ?
O9 Cr1 O9 85.75(4) 11 . ?
N8 Ni1 N8 88.28(5) 2 3 ?
N8 Ni1 N8 88.28(5) 2 . ?
N8 Ni1 N8 88.28(5) 3 . ?
N8 Ni1 N1 78.05(5) 2 2 ?
N8 Ni1 N1 104.35(5) 3 2 ?
N8 Ni1 N1 160.92(5) . 2 ?
N8 Ni1 N1 104.35(5) 2 . ?
N8 Ni1 N1 160.93(5) 3 . ?
N8 Ni1 N1 78.05(5) . . ?
N1 Ni1 N1 92.38(5) 2 . ?
N8 Ni1 N1 160.92(5) 2 3 ?
N8 Ni1 N1 78.05(5) 3 3 ?
N8 Ni1 N1 104.35(5) . 3 ?
N1 Ni1 N1 92.39(5) 2 3 ?
N1 Ni1 N1 92.39(5) . 3 ?
C2 N1 C6 118.38(14) . . ?
C2 N1 Ni1 129.20(12) . . ?
C6 N1 Ni1 111.85(10) . . ?
N1 C2 C3 122.45(17) . . ?
C4 C3 C2 119.05(16) . . ?
C3 C4 C5 119.11(16) . . ?
C4 C5 C6 118.74(17) . . ?
N1 C6 C5 122.26(15) . . ?
N1 C6 C7 115.76(13) . . ?
C5 C6 C7 121.90(15) . . ?
N8 C7 C6 115.62(14) . . ?
C7 N8 O9 118.12(13) . . ?
C7 N8 Ni1 117.17(10) . . ?
O9 N8 Ni1 124.71(10) . . ?
N8 O9 Cr1 116.65(9) . . ?
O12 Cl10 O13 110.4(5) . . ?
O12 Cl10 O14 110.2(5) . . ?
O13 Cl10 O14 109.7(5) . . ?
O12 Cl10 O11 109.5(5) . . ?
O13 Cl10 O11 108.7(5) . . ?
O14 Cl10 O11 108.4(5) . . ?
O12 Cl10 O14 112.3(8) . 18_544 ?
O13 Cl10 O14 116.7(8) . 18_544 ?
O14 Cl10 O14 96.7(5) . 18_544 ?
O11 Cl10 O14 12.0(6) . 18_544 ?
O12 Cl10 O11 115.9(9) . 17_554 ?
O13 Cl10 O11 107.0(6) . 17_554 ?
O14 Cl10 O11 5.7(9) . 17_554 ?
O11 Cl10 O11 105.2(7) . 17_554 ?
O14 Cl10 O11 93.8(6) 18_544 17_554 ?
O14 O11 Cl10 128(2) 18_544 . ?
O14 O11 Cl10 18(3) 18_544 18_544 ?
Cl10 O11 Cl10 120.2(9) . 18_544 ?
O11 O14 Cl10 156(4) 17_554 . ?
O11 O14 Cl10 40.1(16) 17_554 17_554 ?
Cl10 O14 Cl10 127.9(9) . 17_554 ?

loop_
_geom_bond_atom_site_label_1
_geom_bond_atom_site_label_2
_geom_bond_distance
_geom_bond_site_symmetry_2
_geom_bond_publ_flag
Cr1 O9 1.9936(11) 2 ?
Cr1 O9 1.9936(11) 10 ?
Cr1 O9 1.9936(11) 3 ?
Cr1 O9 1.9936(11) 12 ?
Cr1 O9 1.9937(11) 11 ?
Cr1 O9 1.9937(11) . ?
Ni1 N8 2.0359(13) 2 ?
Ni1 N8 2.0359(13) 3 ?
Ni1 N8 2.0359(13) . ?
Ni1 N1 2.1080(13) 2 ?
Ni1 N1 2.1080(13) . ?
Ni1 N1 2.1081(13) 3 ?
N1 C2 1.342(2) . ?
N1 C6 1.351(2) . ?
C2 C3 1.394(2) . ?
C3 C4 1.380(3) . ?
C4 C5 1.391(3) . ?
C5 C6 1.394(2) . ?
C6 C7 1.465(2) . ?
C7 N8 1.286(2) . ?
N8 O9 1.3396(15) . ?
Cl10 O12 1.406(5) . ?
Cl10 O13 1.417(5) . ?
Cl10 O14 1.422(5) . ?
Cl10 O11 1.425(5) . ?
Cl10 O14 1.746(13) 18_544 ?
Cl10 O11 1.853(16) 17_554 ?
O11 O14 0.460(16) 18_544 ?
O11 Cl10 1.852(16) 18_544 ?
O14 O11 0.460(16) 17_554 ?
O14 Cl10 1.746(13) 17_554 ?
